data_7244622
loop_
_publ_author_name
'Ejarque, Daniel'
'Calvet, Teresa'
'Font-Bardia, Merc\`e'
'Pons, Josefina'

_publ_section_title
;
 Influence of a series of pyridine ligands on the structure and
 photophysical properties of Cd(ii) complexes
;
_journal_name_full CrystEngComm
_journal_paper_doi 10.1039/D1CE01584B
_journal_year 2022
_chemical_formula_moiety 'C34 H28 Cd N4 O6, 3(C2 H6 O)'
_chemical_formula_sum 'C40 H46 Cd N4 O9'
_chemical_formula_weight 839.21
_space_group_crystal_system monoclinic
_space_group_IT_number 14
_space_group_name_Hall '-P 2ybc'
_space_group_name_H-M_alt 'P 1 21/c 1'
_atom_sites_solution_hydrogens geom
_audit_creation_method SHELXL-2018/3
_audit_update_record
;
2021-11-26 deposited with the CCDC.	2022-02-08 downloaded from the CCDC.
;
_cell_angle_alpha 90
_cell_angle_beta 98.5900(10)
_cell_angle_gamma 90
_cell_formula_units_Z 4
_cell_length_a 15.1674(4)
_cell_length_b 16.9696(4)
_cell_length_c 15.2451(4)
_cell_measurement_reflns_used 9979
_cell_measurement_temperature 100(2)
_cell_measurement_theta_max 30.50
_cell_measurement_theta_min 2.75
_cell_volume 3879.84(17)
_computing_cell_refinement 'Bruker SAINT'
_computing_data_collection 'Bruker APEX3'
_computing_data_reduction 'Bruker SAINT'
_computing_molecular_graphics 'Bruker SHELXTL'
_computing_publication_material 'Bruker SHELXTL'
_computing_structure_refinement 'SHELXL-2018/3 (Sheldrick, 2018)'
_computing_structure_solution 'SHELXT 2014/5 (Sheldrick, 2014)'
_diffrn_ambient_temperature 100(2)
_diffrn_measured_fraction_theta_full 0.994
_diffrn_measured_fraction_theta_max 0.985
_diffrn_measurement_device_type 'D8 Venture'
_diffrn_measurement_method '\f and \w scans'
_diffrn_radiation_type MoK\a
_diffrn_radiation_wavelength 0.71073
_diffrn_reflns_av_R_equivalents 0.0363
_diffrn_reflns_av_unetI/netI 0.0370
_diffrn_reflns_Laue_measured_fraction_full 0.994
_diffrn_reflns_Laue_measured_fraction_max 0.985
_diffrn_reflns_limit_h_max 21
_diffrn_reflns_limit_h_min -21
_diffrn_reflns_limit_k_max 24
_diffrn_reflns_limit_k_min -24
_diffrn_reflns_limit_l_max 21
_diffrn_reflns_limit_l_min -21
_diffrn_reflns_number 41832
_diffrn_reflns_point_group_measured_fraction_full 0.994
_diffrn_reflns_point_group_measured_fraction_max 0.985
_diffrn_reflns_theta_full 25.242
_diffrn_reflns_theta_max 30.527
_diffrn_reflns_theta_min 2.136
_diffrn_source microfocus
_exptl_absorpt_coefficient_mu 0.623
_exptl_absorpt_correction_T_max 0.7461
_exptl_absorpt_correction_T_min 0.6641
_exptl_absorpt_correction_type multi-scan
_exptl_absorpt_process_details 'D8 Venture'
_exptl_crystal_colour colourless
_exptl_crystal_density_diffrn 1.437
_exptl_crystal_description prism
_exptl_crystal_F_000 1736
_exptl_crystal_size_max 0.200
_exptl_crystal_size_mid 0.150
_exptl_crystal_size_min 0.060
_refine_diff_density_max 1.521
_refine_diff_density_min -1.130
_refine_diff_density_rms 0.090
_refine_ls_extinction_method none
_refine_ls_goodness_of_fit_ref 1.063
_refine_ls_hydrogen_treatment mixed
_refine_ls_matrix_type full
_refine_ls_number_parameters 494
_refine_ls_number_reflns 11696
_refine_ls_number_restraints 2
_refine_ls_restrained_S_all 1.063
_refine_ls_R_factor_all 0.0479
_refine_ls_R_factor_gt 0.0336
_refine_ls_shift/su_max 0.002
_refine_ls_shift/su_mean 0.000
_refine_ls_structure_factor_coef Fsqd
_refine_ls_weighting_details 'w=1/[\s^2^(Fo^2^)+(0.0244P)^2^+4.7237P] where P=(Fo^2^+2Fc^2^)/3'
_refine_ls_weighting_scheme calc
_refine_ls_wR_factor_gt 0.0726
_refine_ls_wR_factor_ref 0.0828
_reflns_Friedel_coverage 0.000
_reflns_number_gt 9642
_reflns_number_total 11696
_reflns_threshold_expression 'I > 2\s(I)'
_cod_data_source_file d1ce01584b2.cif
_cod_data_source_block C20ZB111_0m_a
_cod_original_sg_symbol_H-M 'P 21/c'
_cod_database_code 7244622
_shelx_shelxl_version_number 2018/3
_shelx_space_group_comment
;
The symmetry employed for this shelxl refinement is uniquely defined
by the following loop, which should always be used as a source of
symmetry information in preference to the above space-group names.
They are only intended as comments.
;

loop_
_space_group_symop_operation_xyz
'x, y, z'
'-x, y+1/2, -z+1/2'
'-x, -y, -z'
'x, -y-1/2, z-1/2'

loop_
_atom_site_label
_atom_site_type_symbol
_atom_site_fract_x
_atom_site_fract_y
_atom_site_fract_z
_atom_site_U_iso_or_equiv
_atom_site_adp_type
_atom_site_occupancy
_atom_site_site_symmetry_order
_atom_site_calc_flag
_atom_site_refinement_flags_posn
_atom_site_refinement_flags_adp
_atom_site_refinement_flags_occupancy
_atom_site_disorder_assembly
_atom_site_disorder_group
Cd1 Cd 0.58605(2) 0.75902(2) 0.47670(2) 0.01471(4) Uani 1 1 d . U . . .
O1 O 0.65765(9) 0.76019(8) 0.62546(9) 0.0194(3) Uani 1 1 d . . . . .
O2 O 0.73893(10) 0.75161(9) 0.51722(9) 0.0214(3) Uani 1 1 d . . . . .
O3 O 0.79230(11) 0.89024(9) 0.69980(10) 0.0253(3) Uani 1 1 d . . . . .
O4 O 0.51967(10) 0.63523(7) 0.48506(9) 0.0170(3) Uani 1 1 d . . . . .
O5 O 0.58199(9) 0.66188(8) 0.36616(9) 0.0171(3) Uani 1 1 d . . . . .
O6 O 0.35036(10) 0.59277(8) 0.35366(10) 0.0221(3) Uani 1 1 d . . . . .
N1 N 0.81875(11) 0.76609(9) 0.75046(11) 0.0163(3) Uani 1 1 d . . . . .
H1N H 0.831073 0.735278 0.797113 0.020 Uiso 1 1 calc R U . . .
N2 N 0.44651(11) 0.49586(9) 0.40471(10) 0.0140(3) Uani 1 1 d . . . . .
H2N H 0.452780 0.449053 0.429714 0.017 Uiso 1 1 calc R U . . .
N3 N 0.58472(11) 0.87999(9) 0.40878(11) 0.0166(3) Uani 1 1 d . U . . .
N4 N 0.44774(11) 0.81251(9) 0.48031(11) 0.0171(3) Uani 1 1 d . U . . .
C1 C 0.73140(13) 0.75155(10) 0.59944(13) 0.0158(3) Uani 1 1 d . . . . .
C2 C 0.81338(13) 0.73339(11) 0.66502(12) 0.0156(3) Uani 1 1 d . . . . .
C3 C 0.87024(13) 0.67926(11) 0.64229(13) 0.0180(4) Uani 1 1 d . . . . .
H3 H 0.856786 0.659409 0.583546 0.022 Uiso 1 1 calc R U . . .
C4 C 0.95076(13) 0.64627(12) 0.69582(13) 0.0185(4) Uani 1 1 d . . . . .
C5 C 0.97256(15) 0.56778(13) 0.68069(15) 0.0240(4) Uani 1 1 d . . . . .
H5 H 0.934804 0.537602 0.637995 0.029 Uiso 1 1 calc R U . . .
C6 C 1.04864(15) 0.53336(13) 0.72721(16) 0.0272(5) Uani 1 1 d . . . . .
H6 H 1.061797 0.479629 0.717377 0.033 Uiso 1 1 calc R U . . .
C7 C 1.10518(15) 0.57748(14) 0.78789(15) 0.0268(5) Uani 1 1 d . . . . .
H7 H 1.157420 0.554179 0.819525 0.032 Uiso 1 1 calc R U . . .
C8 C 1.08540(15) 0.65602(14) 0.80249(15) 0.0255(4) Uani 1 1 d . . . . .
H8 H 1.124856 0.686547 0.843310 0.031 Uiso 1 1 calc R U . . .
C9 C 1.00806(14) 0.69013(13) 0.75756(14) 0.0217(4) Uani 1 1 d . . . . .
H9 H 0.994232 0.743407 0.768960 0.026 Uiso 1 1 calc R U . . .
C10 C 0.80527(13) 0.84439(11) 0.76243(13) 0.0172(4) Uani 1 1 d . . . . .
C11 C 0.80803(15) 0.87009(12) 0.85730(14) 0.0220(4) Uani 1 1 d . . . . .
H11A H 0.808707 0.927779 0.860331 0.033 Uiso 1 1 calc R U . . .
H11B H 0.861922 0.849181 0.893233 0.033 Uiso 1 1 calc R U . . .
H11C H 0.755254 0.850050 0.880107 0.033 Uiso 1 1 calc R U . . .
C12 C 0.54115(13) 0.61587(10) 0.41032(12) 0.0147(3) Uani 1 1 d . . . . .
C13 C 0.52244(13) 0.53262(10) 0.37927(12) 0.0135(3) Uani 1 1 d . . . . .
C14 C 0.58436(13) 0.49373(11) 0.34183(12) 0.0152(3) Uani 1 1 d . . . . .
H14 H 0.634517 0.524475 0.332616 0.018 Uiso 1 1 calc R U . . .
C15 C 0.58706(13) 0.41144(11) 0.31287(12) 0.0151(3) Uani 1 1 d . . . . .
C16 C 0.51551(14) 0.35835(11) 0.30608(12) 0.0164(4) Uani 1 1 d . . . . .
H16 H 0.460916 0.374208 0.324173 0.020 Uiso 1 1 calc R U . . .
C17 C 0.52369(14) 0.28273(11) 0.27312(13) 0.0189(4) Uani 1 1 d . . . . .
H17 H 0.474695 0.247362 0.269024 0.023 Uiso 1 1 calc R U . . .
C18 C 0.60259(15) 0.25854(11) 0.24623(14) 0.0220(4) Uani 1 1 d . . . . .
H18 H 0.607533 0.206947 0.223260 0.026 Uiso 1 1 calc R U . . .
C19 C 0.67444(16) 0.30993(12) 0.25294(15) 0.0244(4) Uani 1 1 d . . . . .
H19 H 0.728864 0.293383 0.234992 0.029 Uiso 1 1 calc R U . . .
C20 C 0.66686(14) 0.38553(12) 0.28588(14) 0.0196(4) Uani 1 1 d . . . . .
H20 H 0.716412 0.420300 0.290252 0.024 Uiso 1 1 calc R U . . .
C21 C 0.36520(13) 0.52914(11) 0.39247(13) 0.0171(4) Uani 1 1 d . . . . .
C22 C 0.29292(15) 0.48332(13) 0.42735(16) 0.0258(5) Uani 1 1 d . . . . .
H22A H 0.239330 0.482548 0.382612 0.039 Uiso 1 1 calc R U . . .
H22B H 0.279088 0.508367 0.481600 0.039 Uiso 1 1 calc R U . . .
H22C H 0.313252 0.429209 0.440567 0.039 Uiso 1 1 calc R U . . .
C23 C 0.65073(15) 0.91120(12) 0.37242(14) 0.0216(4) Uani 1 1 d . . . . .
H23 H 0.703773 0.881493 0.372144 0.026 Uiso 1 1 calc R U . . .
C24 C 0.64490(16) 0.98690(13) 0.33419(15) 0.0263(5) Uani 1 1 d . . . . .
H24 H 0.693171 1.007567 0.308212 0.032 Uiso 1 1 calc R U . . .
C25 C 0.56920(17) 1.03033(12) 0.33482(14) 0.0259(5) Uani 1 1 d . . . . .
H25 H 0.564755 1.081657 0.309672 0.031 Uiso 1 1 calc R U . . .
C26 C 0.49780(15) 0.99888(11) 0.37280(13) 0.0211(4) Uani 1 1 d . . . . .
C27 C 0.41515(17) 1.03980(12) 0.37372(14) 0.0257(5) Uani 1 1 d . . . . .
H27 H 0.408193 1.091597 0.350052 0.031 Uiso 1 1 calc R U . . .
C28 C 0.34710(16) 1.00592(12) 0.40766(14) 0.0249(5) Uani 1 1 d . . . . .
H28 H 0.293066 1.034258 0.407532 0.030 Uiso 1 1 calc R U . . .
C29 C 0.35512(14) 0.92775(12) 0.44393(13) 0.0211(4) Uani 1 1 d . . . . .
C30 C 0.28537(15) 0.88879(14) 0.47772(15) 0.0257(4) Uani 1 1 d . . . . .
H30 H 0.229918 0.914757 0.477989 0.031 Uiso 1 1 calc R U . . .
C31 C 0.29710(15) 0.81375(14) 0.51013(15) 0.0266(4) Uani 1 1 d . . . . .
H31 H 0.249891 0.786854 0.531921 0.032 Uiso 1 1 calc R U . . .
C32 C 0.37999(14) 0.77734(13) 0.51058(14) 0.0221(4) Uani 1 1 d . . . . .
H32 H 0.388155 0.725349 0.533459 0.027 Uiso 1 1 calc R U . . .
C33 C 0.43585(13) 0.88639(11) 0.44566(12) 0.0167(4) Uani 1 1 d . . . . .
C34 C 0.50847(14) 0.92216(11) 0.40874(12) 0.0164(4) Uani 1 1 d . . . . .
O1W O 0.85529(12) 0.81844(10) 0.41673(11) 0.0310(4) Uani 1 1 d . . . . .
H1W H 0.8309(18) 0.7968(18) 0.4517(15) 0.047 Uiso 1 1 calc R U . . .
C1W C 0.92291(18) 0.86850(17) 0.4614(2) 0.0422(7) Uani 1 1 d . . . . .
H1WA H 0.957764 0.890951 0.417431 0.051 Uiso 1 1 calc R U . . .
H1WB H 0.964040 0.836592 0.503843 0.051 Uiso 1 1 calc R U . . .
C2W C 0.88680(18) 0.93422(15) 0.51040(18) 0.0342(5) Uani 1 1 d . . . . .
H2WA H 0.844096 0.964823 0.469313 0.051 Uiso 1 1 calc R U . . .
H2WB H 0.935825 0.968498 0.536422 0.051 Uiso 1 1 calc R U . . .
H2WC H 0.856751 0.912539 0.557665 0.051 Uiso 1 1 calc R U . . .
O2W O 0.03919(13) 0.62968(13) 0.38984(13) 0.0439(5) Uani 1 1 d . . . . .
H2WO H 0.081211 0.639173 0.361220 0.053 Uiso 1 1 calc R U . . .
C3W C 0.0573(2) 0.66595(19) 0.47534(19) 0.0433(7) Uani 1 1 d . . . . .
H3WA H 0.003243 0.662268 0.504333 0.052 Uiso 1 1 calc R U . . .
H3WB H 0.069837 0.722551 0.467411 0.052 Uiso 1 1 calc R U . . .
C4W C 0.1331(2) 0.63079(19) 0.5348(2) 0.0461(7) Uani 1 1 d . . . . .
H4WA H 0.123739 0.573879 0.539358 0.069 Uiso 1 1 calc R U . . .
H4WB H 0.137272 0.654694 0.593809 0.069 Uiso 1 1 calc R U . . .
H4WC H 0.188482 0.640487 0.510692 0.069 Uiso 1 1 calc R U . . .
O3W O 0.18612(11) 0.65712(11) 0.30390(11) 0.0304(4) Uani 1 1 d . . . . .
H3OW H 0.229460 0.628725 0.325127 0.037 Uiso 1 1 calc R U . . .
C5W C 0.1741(2) 0.6526(2) 0.20974(19) 0.0470(7) Uani 1 1 d . . . . .
H5WA H 0.231760 0.638703 0.190767 0.056 Uiso 1 1 calc R U . . .
H5WB H 0.156563 0.705278 0.185064 0.056 Uiso 1 1 calc R U . . .
C6W C 0.1085(3) 0.5966(3) 0.1734(3) 0.0822(15) Uani 1 1 d . . . . .
H6WA H 0.051085 0.609936 0.191638 0.123 Uiso 1 1 calc R U . . .
H6WB H 0.126751 0.543806 0.195128 0.123 Uiso 1 1 calc R U . . .
H6WC H 0.102769 0.597475 0.108534 0.123 Uiso 1 1 calc R U . . .

loop_
_atom_site_aniso_label
_atom_site_aniso_U_11
_atom_site_aniso_U_22
_atom_site_aniso_U_33
_atom_site_aniso_U_23
_atom_site_aniso_U_13
_atom_site_aniso_U_12
Cd1 0.01499(7) 0.01094(6) 0.01700(7) -0.00012(5) -0.00156(5) 0.00180(5)
O1 0.0142(6) 0.0266(7) 0.0168(6) -0.0008(5) 0.0002(5) 0.0019(5)
O2 0.0178(7) 0.0317(8) 0.0141(6) 0.0004(6) 0.0009(5) 0.0039(6)
O3 0.0300(9) 0.0179(7) 0.0254(8) 0.0057(6) -0.0041(7) 0.0007(6)
O4 0.0248(7) 0.0120(6) 0.0144(6) -0.0001(5) 0.0036(5) -0.0003(5)
O5 0.0201(7) 0.0134(6) 0.0183(7) 0.0014(5) 0.0041(6) -0.0017(5)
O6 0.0208(7) 0.0180(7) 0.0272(8) 0.0067(6) 0.0031(6) 0.0029(5)
N1 0.0189(8) 0.0157(7) 0.0135(7) 0.0019(6) -0.0002(6) 0.0029(6)
N2 0.0174(8) 0.0104(6) 0.0144(7) 0.0015(5) 0.0034(6) -0.0013(6)
N3 0.0203(8) 0.0150(6) 0.0136(7) -0.0010(5) -0.0009(6) 0.0004(6)
N4 0.0183(7) 0.0159(7) 0.0159(7) 0.0004(6) -0.0010(6) 0.0027(6)
C1 0.0159(8) 0.0133(8) 0.0171(8) 0.0002(6) -0.0010(7) 0.0010(6)
C2 0.0154(8) 0.0164(8) 0.0144(8) 0.0015(6) 0.0005(7) 0.0005(7)
C3 0.0165(9) 0.0207(9) 0.0162(9) -0.0008(7) 0.0003(7) 0.0004(7)
C4 0.0150(9) 0.0227(9) 0.0179(9) 0.0013(7) 0.0024(7) 0.0039(7)
C5 0.0195(10) 0.0245(10) 0.0273(11) -0.0017(8) 0.0017(8) 0.0039(8)
C6 0.0230(11) 0.0249(10) 0.0347(12) 0.0046(9) 0.0074(9) 0.0084(8)
C7 0.0178(10) 0.0375(12) 0.0250(11) 0.0092(9) 0.0026(8) 0.0089(9)
C8 0.0179(10) 0.0368(12) 0.0211(10) 0.0013(9) 0.0005(8) 0.0028(9)
C9 0.0175(10) 0.0248(10) 0.0225(10) -0.0005(8) 0.0024(8) 0.0024(8)
C10 0.0127(9) 0.0172(9) 0.0210(9) 0.0009(7) 0.0003(7) 0.0004(7)
C11 0.0209(10) 0.0214(9) 0.0239(10) -0.0033(8) 0.0044(8) 0.0010(8)
C12 0.0161(9) 0.0120(8) 0.0148(8) 0.0013(6) -0.0012(7) 0.0018(6)
C13 0.0163(9) 0.0117(7) 0.0118(8) 0.0002(6) -0.0003(7) -0.0012(6)
C14 0.0177(9) 0.0139(8) 0.0138(8) -0.0001(6) 0.0013(7) -0.0014(7)
C15 0.0191(9) 0.0137(8) 0.0121(8) 0.0002(6) 0.0012(7) 0.0004(7)
C16 0.0202(9) 0.0159(8) 0.0129(8) -0.0009(6) 0.0017(7) 0.0002(7)
C17 0.0266(10) 0.0149(8) 0.0149(9) -0.0009(7) 0.0025(8) -0.0026(7)
C18 0.0336(12) 0.0148(8) 0.0182(9) -0.0017(7) 0.0056(8) 0.0029(8)
C19 0.0276(11) 0.0217(10) 0.0254(11) -0.0018(8) 0.0088(9) 0.0052(8)
C20 0.0216(10) 0.0187(9) 0.0193(9) -0.0007(7) 0.0053(8) 0.0008(7)
C21 0.0174(9) 0.0173(8) 0.0168(9) -0.0011(7) 0.0030(7) 0.0007(7)
C22 0.0195(10) 0.0249(10) 0.0339(12) 0.0080(9) 0.0069(9) -0.0018(8)
C23 0.0240(11) 0.0231(10) 0.0170(9) -0.0002(7) 0.0013(8) -0.0023(8)
C24 0.0335(12) 0.0238(10) 0.0208(10) 0.0024(8) 0.0010(9) -0.0090(9)
C25 0.0414(13) 0.0169(9) 0.0170(10) 0.0018(7) -0.0035(9) -0.0042(9)
C26 0.0339(12) 0.0138(8) 0.0131(9) -0.0017(7) -0.0051(8) 0.0023(8)
C27 0.0403(13) 0.0156(9) 0.0170(9) -0.0039(7) -0.0093(9) 0.0110(8)
C28 0.0297(12) 0.0226(10) 0.0188(10) -0.0046(8) -0.0076(9) 0.0139(8)
C29 0.0230(10) 0.0231(9) 0.0148(9) -0.0060(7) -0.0046(8) 0.0096(8)
C30 0.0195(10) 0.0359(12) 0.0205(10) -0.0070(9) -0.0010(8) 0.0084(9)
C31 0.0204(11) 0.0350(12) 0.0241(11) -0.0023(9) 0.0028(9) -0.0005(9)
C32 0.0197(10) 0.0249(10) 0.0210(10) 0.0005(8) 0.0007(8) -0.0017(8)
C33 0.0196(9) 0.0168(8) 0.0121(8) -0.0029(6) -0.0033(7) 0.0043(7)
C34 0.0226(10) 0.0132(8) 0.0115(8) -0.0020(6) -0.0036(7) 0.0017(7)
O1W 0.0354(10) 0.0341(9) 0.0255(8) -0.0110(7) 0.0109(7) -0.0123(7)
C1W 0.0268(13) 0.0445(15) 0.0568(18) -0.0279(13) 0.0108(12) -0.0080(11)
C2W 0.0335(13) 0.0298(12) 0.0410(14) -0.0110(10) 0.0115(11) -0.0038(10)
O2W 0.0324(10) 0.0698(14) 0.0310(10) -0.0057(9) 0.0095(8) -0.0102(9)
C3W 0.0392(15) 0.0571(18) 0.0360(15) -0.0012(13) 0.0135(12) 0.0099(13)
C4W 0.0466(18) 0.0553(18) 0.0364(15) 0.0004(13) 0.0065(13) 0.0006(14)
O3W 0.0233(8) 0.0431(10) 0.0249(8) 0.0047(7) 0.0033(7) 0.0090(7)
C5W 0.0345(15) 0.074(2) 0.0335(15) -0.0005(14) 0.0071(12) 0.0037(14)
C6W 0.060(2) 0.131(4) 0.059(2) -0.036(3) 0.019(2) -0.040(3)

loop_
_atom_type_symbol
_atom_type_description
_atom_type_scat_dispersion_real
_atom_type_scat_dispersion_imag
_atom_type_scat_source
C C 0.0033 0.0016 'International Tables Vol C Tables 4.2.6.8 and 6.1.1.4'
H H 0.0000 0.0000 'International Tables Vol C Tables 4.2.6.8 and 6.1.1.4'
Cd Cd -0.8075 1.2024 'International Tables Vol C Tables 4.2.6.8 and 6.1.1.4'
N N 0.0061 0.0033 'International Tables Vol C Tables 4.2.6.8 and 6.1.1.4'
O O 0.0106 0.0060 'International Tables Vol C Tables 4.2.6.8 and 6.1.1.4'

loop_
_geom_angle_atom_site_label_1
_geom_angle_atom_site_label_2
_geom_angle_atom_site_label_3
_geom_angle
_geom_angle_site_symmetry_1
_geom_angle_site_symmetry_3
_geom_angle_publ_flag
N4 Cd1 N3 73.19(6) . . ?
N4 Cd1 O2 154.07(6) . . ?
N3 Cd1 O2 96.31(6) . . ?
N4 Cd1 O4 87.22(5) . . ?
N3 Cd1 O4 148.34(5) . . ?
O2 Cd1 O4 111.03(5) . . ?
N4 Cd1 O5 111.62(5) . . ?
N3 Cd1 O5 107.81(5) . . ?
O2 Cd1 O5 94.09(5) . . ?
O4 Cd1 O5 56.26(5) . . ?
N4 Cd1 O1 105.33(5) . . ?
N3 Cd1 O1 113.37(5) . . ?
O2 Cd1 O1 56.32(5) . . ?
O4 Cd1 O1 95.45(5) . . ?
O5 Cd1 O1 130.74(5) . . ?
N4 Cd1 C1 131.57(6) . . ?
N3 Cd1 C1 107.97(6) . . ?
O2 Cd1 C1 28.49(5) . . ?
O4 Cd1 C1 103.64(5) . . ?
O5 Cd1 C1 113.52(5) . . ?
O1 Cd1 C1 27.88(5) . . ?
N4 Cd1 C12 100.72(6) . . ?
N3 Cd1 C12 130.92(6) . . ?
O2 Cd1 C12 103.87(6) . . ?
O4 Cd1 C12 28.38(5) . . ?
O5 Cd1 C12 27.88(5) . . ?
O1 Cd1 C12 115.10(5) . . ?
C1 Cd1 C12 110.97(5) . . ?
C1 O1 Cd1 89.95(11) . . ?
C1 O2 Cd1 91.67(11) . . ?
C12 O4 Cd1 90.75(11) . . ?
C12 O5 Cd1 90.79(11) . . ?
C10 N1 C2 121.35(16) . . ?
C10 N1 H1N 119.3 . . ?
C2 N1 H1N 119.3 . . ?
C21 N2 C13 123.00(16) . . ?
C21 N2 H2N 118.5 . . ?
C13 N2 H2N 118.5 . . ?
C23 N3 C34 119.02(17) . . ?
C23 N3 Cd1 126.10(14) . . ?
C34 N3 Cd1 114.87(13) . . ?
C32 N4 C33 118.91(18) . . ?
C32 N4 Cd1 126.01(14) . . ?
C33 N4 Cd1 115.06(13) . . ?
O1 C1 O2 121.84(18) . . ?
O1 C1 C2 120.16(17) . . ?
O2 C1 C2 117.79(17) . . ?
O1 C1 Cd1 62.16(10) . . ?
O2 C1 Cd1 59.84(10) . . ?
C2 C1 Cd1 170.74(13) . . ?
C3 C2 N1 123.99(18) . . ?
C3 C2 C1 117.89(17) . . ?
N1 C2 C1 117.50(16) . . ?
C2 C3 C4 128.97(18) . . ?
C2 C3 H3 115.5 . . ?
C4 C3 H3 115.5 . . ?
C9 C4 C5 118.65(19) . . ?
C9 C4 C3 123.46(18) . . ?
C5 C4 C3 117.82(19) . . ?
C6 C5 C4 121.0(2) . . ?
C6 C5 H5 119.5 . . ?
C4 C5 H5 119.5 . . ?
C7 C6 C5 119.9(2) . . ?
C7 C6 H6 120.1 . . ?
C5 C6 H6 120.1 . . ?
C6 C7 C8 119.9(2) . . ?
C6 C7 H7 120.1 . . ?
C8 C7 H7 120.1 . . ?
C7 C8 C9 120.4(2) . . ?
C7 C8 H8 119.8 . . ?
C9 C8 H8 119.8 . . ?
C8 C9 C4 120.2(2) . . ?
C8 C9 H9 119.9 . . ?
C4 C9 H9 119.9 . . ?
O3 C10 N1 121.71(19) . . ?
O3 C10 C11 122.91(18) . . ?
N1 C10 C11 115.38(17) . . ?
C10 C11 H11A 109.5 . . ?
C10 C11 H11B 109.5 . . ?
H11A C11 H11B 109.5 . . ?
C10 C11 H11C 109.5 . . ?
H11A C11 H11C 109.5 . . ?
H11B C11 H11C 109.5 . . ?
O5 C12 O4 122.19(17) . . ?
O5 C12 C13 120.09(17) . . ?
O4 C12 C13 117.54(16) . . ?
O5 C12 Cd1 61.32(10) . . ?
O4 C12 Cd1 60.87(9) . . ?
C13 C12 Cd1 174.85(13) . . ?
C14 C13 N2 123.36(16) . . ?
C14 C13 C12 118.98(17) . . ?
N2 C13 C12 116.83(16) . . ?
C13 C14 C15 130.42(18) . . ?
C13 C14 H14 114.8 . . ?
C15 C14 H14 114.8 . . ?
C16 C15 C20 117.91(17) . . ?
C16 C15 C14 125.29(18) . . ?
C20 C15 C14 116.73(17) . . ?
C17 C16 C15 120.65(18) . . ?
C17 C16 H16 119.7 . . ?
C15 C16 H16 119.7 . . ?
C18 C17 C16 120.57(19) . . ?
C18 C17 H17 119.7 . . ?
C16 C17 H17 119.7 . . ?
C17 C18 C19 119.74(18) . . ?
C17 C18 H18 120.1 . . ?
C19 C18 H18 120.1 . . ?
C18 C19 C20 120.0(2) . . ?
C18 C19 H19 120.0 . . ?
C20 C19 H19 120.0 . . ?
C19 C20 C15 121.08(19) . . ?
C19 C20 H20 119.5 . . ?
C15 C20 H20 119.5 . . ?
O6 C21 N2 122.11(18) . . ?
O6 C21 C22 122.04(18) . . ?
N2 C21 C22 115.83(17) . . ?
C21 C22 H22A 109.5 . . ?
C21 C22 H22B 109.5 . . ?
H22A C22 H22B 109.5 . . ?
C21 C22 H22C 109.5 . . ?
H22A C22 H22C 109.5 . . ?
H22B C22 H22C 109.5 . . ?
N3 C23 C24 122.2(2) . . ?
N3 C23 H23 118.9 . . ?
C24 C23 H23 118.9 . . ?
C25 C24 C23 119.4(2) . . ?
C25 C24 H24 120.3 . . ?
C23 C24 H24 120.3 . . ?
C24 C25 C26 119.85(19) . . ?
C24 C25 H25 120.1 . . ?
C26 C25 H25 120.1 . . ?
C25 C26 C34 117.3(2) . . ?
C25 C26 C27 123.20(19) . . ?
C34 C26 C27 119.5(2) . . ?
C28 C27 C26 121.10(19) . . ?
C28 C27 H27 119.5 . . ?
C26 C27 H27 119.5 . . ?
C27 C28 C29 121.0(2) . . ?
C27 C28 H28 119.5 . . ?
C29 C28 H28 119.5 . . ?
C33 C29 C30 117.23(19) . . ?
C33 C29 C28 119.4(2) . . ?
C30 C29 C28 123.3(2) . . ?
C31 C30 C29 120.3(2) . . ?
C31 C30 H30 119.8 . . ?
C29 C30 H30 119.8 . . ?
C30 C31 C32 118.7(2) . . ?
C30 C31 H31 120.6 . . ?
C32 C31 H31 120.6 . . ?
N4 C32 C31 122.7(2) . . ?
N4 C32 H32 118.6 . . ?
C31 C32 H32 118.6 . . ?
N4 C33 C29 122.05(19) . . ?
N4 C33 C34 118.28(17) . . ?
C29 C33 C34 119.67(18) . . ?
N3 C34 C26 122.24(19) . . ?
N3 C34 C33 118.48(17) . . ?
C26 C34 C33 119.27(18) . . ?
C1W O1W H1W 109.5 . . ?
O1W C1W C2W 113.2(2) . . ?
O1W C1W H1WA 108.9 . . ?
C2W C1W H1WA 108.9 . . ?
O1W C1W H1WB 108.9 . . ?
C2W C1W H1WB 108.9 . . ?
H1WA C1W H1WB 107.8 . . ?
C1W C2W H2WA 109.5 . . ?
C1W C2W H2WB 109.5 . . ?
H2WA C2W H2WB 109.5 . . ?
C1W C2W H2WC 109.5 . . ?
H2WA C2W H2WC 109.5 . . ?
H2WB C2W H2WC 109.5 . . ?
C3W O2W H2WO 109.5 . . ?
O2W C3W C4W 114.3(2) . . ?
O2W C3W H3WA 108.7 . . ?
C4W C3W H3WA 108.7 . . ?
O2W C3W H3WB 108.7 . . ?
C4W C3W H3WB 108.7 . . ?
H3WA C3W H3WB 107.6 . . ?
C3W C4W H4WA 109.5 . . ?
C3W C4W H4WB 109.5 . . ?
H4WA C4W H4WB 109.5 . . ?
C3W C4W H4WC 109.5 . . ?
H4WA C4W H4WC 109.5 . . ?
H4WB C4W H4WC 109.5 . . ?
C5W O3W H3OW 109.5 . . ?
O3W C5W C6W 113.8(3) . . ?
O3W C5W H5WA 108.8 . . ?
C6W C5W H5WA 108.8 . . ?
O3W C5W H5WB 108.8 . . ?
C6W C5W H5WB 108.8 . . ?
H5WA C5W H5WB 107.7 . . ?
C5W C6W H6WA 109.5 . . ?
C5W C6W H6WB 109.5 . . ?
H6WA C6W H6WB 109.5 . . ?
C5W C6W H6WC 109.5 . . ?
H6WA C6W H6WC 109.5 . . ?
H6WB C6W H6WC 109.5 . . ?

loop_
_geom_bond_atom_site_label_1
_geom_bond_atom_site_label_2
_geom_bond_distance
_geom_bond_site_symmetry_2
_geom_bond_publ_flag
Cd1 N4 2.2939(17) . ?
Cd1 N3 2.2979(16) . ?
Cd1 O2 2.3123(15) . ?
Cd1 O4 2.3412(13) . ?
Cd1 O5 2.3515(14) . ?
Cd1 O1 2.3637(14) . ?
Cd1 C1 2.6731(19) . ?
Cd1 C12 2.6801(18) . ?
O1 C1 1.250(2) . ?
O2 C1 1.275(2) . ?
O3 C10 1.225(2) . ?
O4 C12 1.274(2) . ?
O5 C12 1.254(2) . ?
O6 C21 1.236(2) . ?
N1 C10 1.361(2) . ?
N1 C2 1.407(2) . ?
N1 H1N 0.8800 . ?
N2 C21 1.344(2) . ?
N2 C13 1.414(2) . ?
N2 H2N 0.8800 . ?
N3 C23 1.325(3) . ?
N3 C34 1.360(3) . ?
N4 C32 1.329(3) . ?
N4 C33 1.362(2) . ?
C1 C2 1.506(3) . ?
C2 C3 1.341(3) . ?
C3 C4 1.474(3) . ?
C3 H3 0.9500 . ?
C4 C9 1.397(3) . ?
C4 C5 1.400(3) . ?
C5 C6 1.390(3) . ?
C5 H5 0.9500 . ?
C6 C7 1.384(3) . ?
C6 H6 0.9500 . ?
C7 C8 1.391(3) . ?
C7 H7 0.9500 . ?
C8 C9 1.393(3) . ?
C8 H8 0.9500 . ?
C9 H9 0.9500 . ?
C10 C11 1.505(3) . ?
C11 H11A 0.9800 . ?
C11 H11B 0.9800 . ?
C11 H11C 0.9800 . ?
C12 C13 1.503(2) . ?
C13 C14 1.343(3) . ?
C14 C15 1.467(2) . ?
C14 H14 0.9500 . ?
C15 C16 1.402(3) . ?
C15 C20 1.406(3) . ?
C16 C17 1.390(3) . ?
C16 H16 0.9500 . ?
C17 C18 1.384(3) . ?
C17 H17 0.9500 . ?
C18 C19 1.388(3) . ?
C18 H18 0.9500 . ?
C19 C20 1.389(3) . ?
C19 H19 0.9500 . ?
C20 H20 0.9500 . ?
C21 C22 1.505(3) . ?
C22 H22A 0.9800 . ?
C22 H22B 0.9800 . ?
C22 H22C 0.9800 . ?
C23 C24 1.408(3) . ?
C23 H23 0.9500 . ?
C24 C25 1.366(3) . ?
C24 H24 0.9500 . ?
C25 C26 1.407(3) . ?
C25 H25 0.9500 . ?
C26 C34 1.412(3) . ?
C26 C27 1.435(3) . ?
C27 C28 1.350(4) . ?
C27 H27 0.9500 . ?
C28 C29 1.435(3) . ?
C28 H28 0.9500 . ?
C29 C33 1.408(3) . ?
C29 C30 1.409(3) . ?
C30 C31 1.368(3) . ?
C30 H30 0.9500 . ?
C31 C32 1.400(3) . ?
C31 H31 0.9500 . ?
C32 H32 0.9500 . ?
C33 C34 1.444(3) . ?
O1W C1W 1.424(3) . ?
O1W H1W 0.78(3) . ?
C1W C2W 1.491(3) . ?
C1W H1WA 0.9900 . ?
C1W H1WB 0.9900 . ?
C2W H2WA 0.9800 . ?
C2W H2WB 0.9800 . ?
C2W H2WC 0.9800 . ?
O2W C3W 1.430(3) . ?
O2W H2WO 0.8400 . ?
C3W C4W 1.479(4) . ?
C3W H3WA 0.9900 . ?
C3W H3WB 0.9900 . ?
C4W H4WA 0.9800 . ?
C4W H4WB 0.9800 . ?
C4W H4WC 0.9800 . ?
O3W C5W 1.422(3) . ?
O3W H3OW 0.8400 . ?
C5W C6W 1.427(5) . ?
C5W H5WA 0.9900 . ?
C5W H5WB 0.9900 . ?
C6W H6WA 0.9800 . ?
C6W H6WB 0.9800 . ?
C6W H6WC 0.9800 . ?
